data_4333047
loop_
_publ_author_name
'Du, Zi-Yi'
'Xu, Hai-Bing'
'Mao, Jiang-Gao'

_publ_section_title
;
 Rational Design of 0D, 1D, and 3D Open Frameworks Based on Tetranuclear
 Lanthanide(III) Sulfonate&#x2212;Phosphonate Clusters
;
_journal_issue 24
_journal_name_full 'Inorganic Chemistry'
_journal_page_first 9780
_journal_page_last 9788
_journal_paper_doi 10.1021/ic0613255
_journal_volume 45
_journal_year 2006
_chemical_formula_sum 'C18 H57 N4 Nd2 O30 P5 S'
_chemical_formula_weight 1285.07
_chemical_name_systematic
; 
 ? 
;
_space_group_IT_number 12
_symmetry_cell_setting monoclinic
_symmetry_space_group_name_Hall '-I 2y'
_symmetry_space_group_name_H-M 'I 1 2/m 1'
_atom_sites_solution_hydrogens geom
_atom_sites_solution_primary direct
_atom_sites_solution_secondary difmap
_audit_creation_method SHELXL-97
_cell_angle_alpha 90.00
_cell_angle_beta 102.118(2)
_cell_angle_gamma 90.00
_cell_formula_units_Z 4
_cell_length_a 14.303(2)
_cell_length_b 18.7159(11)
_cell_length_c 17.0511(11)
_cell_measurement_temperature 293(2)
_cell_volume 4462.8(7)
_computing_cell_refinement 'CrystalClear (Rigaku Corp., 2000)'
_computing_data_collection 'CrystalClear (Rigaku Corp., 2000)'
_computing_data_reduction 'CrystalClear (Rigaku Corp., 2000)'
_computing_structure_refinement 'SHELXL-97 (Sheldrick, 1997)'
_computing_structure_solution 'SHELXS-97 (Sheldrick, 1990)'
_diffrn_ambient_temperature 293(2)
_diffrn_detector_area_resol_mean 14.6306
_diffrn_measured_fraction_theta_full 0.995
_diffrn_measured_fraction_theta_max 0.995
_diffrn_measurement_device_type 'Mercury70 (2x2 bin mode)'
_diffrn_measurement_method CCD_Profile_fitting
_diffrn_radiation_monochromator graphite
_diffrn_radiation_source 'fine-focus sealed tube'
_diffrn_radiation_type MoK\a
_diffrn_radiation_wavelength 0.71073
_diffrn_reflns_av_R_equivalents 0.0336
_diffrn_reflns_av_sigmaI/netI 0.0342
_diffrn_reflns_limit_h_max 18
_diffrn_reflns_limit_h_min -18
_diffrn_reflns_limit_k_max 16
_diffrn_reflns_limit_k_min -24
_diffrn_reflns_limit_l_max 22
_diffrn_reflns_limit_l_min -22
_diffrn_reflns_number 17223
_diffrn_reflns_theta_full 27.48
_diffrn_reflns_theta_max 27.48
_diffrn_reflns_theta_min 2.76
_diffrn_standards_decay_% <1.0%
_exptl_absorpt_coefficient_mu 2.624
_exptl_absorpt_correction_T_max 1.0
_exptl_absorpt_correction_T_min 0.7524
_exptl_absorpt_correction_type multi-scan
_exptl_crystal_colour purple
_exptl_crystal_density_diffrn 1.913
_exptl_crystal_density_method 'not measured'
_exptl_crystal_description brick
_exptl_crystal_F_000 2576
_exptl_crystal_size_max 0.2800
_exptl_crystal_size_mid 0.2000
_exptl_crystal_size_min 0.1000
_refine_diff_density_max 1.810
_refine_diff_density_min -0.871
_refine_diff_density_rms 0.145
_refine_ls_extinction_method none
_refine_ls_goodness_of_fit_ref 1.117
_refine_ls_hydrogen_treatment mixed
_refine_ls_matrix_type full
_refine_ls_number_parameters 307
_refine_ls_number_reflns 5244
_refine_ls_number_restraints 3
_refine_ls_restrained_S_all 1.117
_refine_ls_R_factor_all 0.0630
_refine_ls_R_factor_gt 0.0554
_refine_ls_shift/su_max 0.001
_refine_ls_shift/su_mean 0.000
_refine_ls_structure_factor_coef Fsqd
_refine_ls_weighting_details 'calc w=1/[\s^2^(Fo^2^)+(0.0576P)^2^+39.1864P] where P=(Fo^2^+2Fc^2^)/3'
_refine_ls_weighting_scheme calc
_refine_ls_wR_factor_gt 0.1291
_refine_ls_wR_factor_ref 0.1352
_reflns_number_gt 4709
_reflns_number_total 5244
_reflns_threshold_expression >2sigma(I)
_cod_data_source_file ic0613255sup6.cif
_cod_data_source_block 1
_cod_depositor_comments
;
The following automatic conversions were performed:

'_exptl_absorpt_correction_type' value 'Multi-scan' changed to
'multi-scan' according to
/home/saulius/struct/CIF-dictionaries/cif_core.dic dictionary named
'cif_core.dic' version 2.4.2 from 2011-04-26.

Automatic conversion script
Id: cif_fix_values 1891 2012-01-12 08:04:46Z andrius 

The following automatic conversions were performed:

'_symmetry_cell_setting' tag value 'monoclinc' was replaced with
'monoclinic' value as specified in the replacement file
'/home/robertas/cod-tools/perl-scripts/inputs/replacement_values.lst'.

Automatic conversion script
Id: cif_fix_values 3143 2015-03-26 13:38:13Z robertas 
;
_cod_original_cell_volume 4462.7(7)
_cod_original_sg_symbol_H-M I2/m
_cod_database_code 4333047

loop_
_symmetry_equiv_pos_as_xyz
'x, y, z'
'-x, y, -z'
'x+1/2, y+1/2, z+1/2'
'-x+1/2, y+1/2, -z+1/2'
'-x, -y, -z'
'x, -y, z'
'-x+1/2, -y+1/2, -z+1/2'
'x+1/2, -y+1/2, z+1/2'

loop_
_atom_site_label
_atom_site_type_symbol
_atom_site_fract_x
_atom_site_fract_y
_atom_site_fract_z
_atom_site_U_iso_or_equiv
_atom_site_adp_type
_atom_site_occupancy
_atom_site_symmetry_multiplicity
_atom_site_calc_flag
_atom_site_refinement_flags
Nd1 Nd -0.5000 0.65277(3) -0.5000 0.03485(14) Uani 1 2 d S
Nd2 Nd -0.35684(3) 0.5000 -0.60977(2) 0.02905(13) Uani 1 2 d S
P1 P -0.49002(10) 0.66327(9) -0.69026(8) 0.0299(3) Uani 1 1 d .
P2 P -0.27698(11) 0.75539(10) -0.49856(9) 0.0381(4) Uani 1 1 d .
P3 P -0.38047(13) 0.5000 -0.42425(11) 0.0265(4) Uani 1 2 d S
S1 S 0.0073(4) 0.4697(4) -0.2964(6) 0.134(3) Uani 0.50 1 d PD
C1 C -0.2911(4) 0.8136(3) -0.7252(4) 0.0378(13) Uani 1 1 d .
H1A H -0.3015 0.8459 -0.6834 0.045 Uiso 1 1 calc R
H1B H -0.3238 0.8330 -0.7764 0.045 Uiso 1 1 calc R
C2 C -0.3152(4) 0.6913(4) -0.7765(4) 0.0369(13) Uani 1 1 d .
H2A H -0.3488 0.7078 -0.8288 0.044 Uiso 1 1 calc R
H2B H -0.3397 0.6444 -0.7672 0.044 Uiso 1 1 calc R
C3 C -0.4361(4) 0.7487(3) -0.7107(4) 0.0368(13) Uani 1 1 d .
H3A H -0.4707 0.7671 -0.7617 0.044 Uiso 1 1 calc R
H3B H -0.4430 0.7828 -0.6695 0.044 Uiso 1 1 calc R
C4 C -0.2010(4) 0.6865(4) -0.2629(3) 0.0382(13) Uani 1 1 d .
H4A H -0.1350 0.7024 -0.2505 0.046 Uiso 1 1 calc R
H4B H -0.2014 0.6363 -0.2773 0.046 Uiso 1 1 calc R
C5 C -0.2565(5) 0.8052(4) -0.3108(4) 0.0402(14) Uani 1 1 d .
H5A H -0.2944 0.8318 -0.3551 0.048 Uiso 1 1 calc R
H5B H -0.1920 0.8241 -0.3001 0.048 Uiso 1 1 calc R
C6 C -0.2123(5) 0.7153(4) -0.4053(3) 0.0447(16) Uani 1 1 d .
H6A H -0.2088 0.6641 -0.4134 0.054 Uiso 1 1 calc R
H6B H -0.1475 0.7336 -0.3941 0.054 Uiso 1 1 calc R
C11 C -0.1144(8) 0.5000 -0.2805(11) 0.094(5) Uani 1 2 d S
C12 C -0.1307(10) 0.5000 -0.2039(9) 0.083(5) Uani 1 2 d S
H12A H -0.0799 0.5000 -0.1597 0.100 Uiso 1 2 calc SR
C13 C -0.2248(11) 0.5000 -0.1937(7) 0.076(4) Uani 1 2 d S
H13A H -0.2375 0.5000 -0.1424 0.092 Uiso 1 2 calc SR
C14 C -0.3000(8) 0.5000 -0.2608(6) 0.055(3) Uani 1 2 d S
H14A H -0.3627 0.5000 -0.2537 0.066 Uiso 1 2 calc SR
C15 C -0.2829(6) 0.5000 -0.3389(5) 0.0358(18) Uani 1 2 d S
C16 C -0.1883(7) 0.5000 -0.3481(7) 0.060(3) Uani 1 2 d S
H16A H -0.1748 0.5000 -0.3991 0.071 Uiso 1 2 calc SR
N1 N -0.3321(3) 0.7422(3) -0.7131(3) 0.0311(10) Uani 1 1 d .
H1C H -0.3007 0.7251 -0.6647 0.037 Uiso 1 1 calc R
N2 N -0.2549(3) 0.7282(3) -0.3327(3) 0.0378(12) Uani 1 1 d .
H2C H -0.3163 0.7120 -0.3441 0.045 Uiso 1 1 calc R
O11 O -0.5323(3) 0.6299(3) -0.7697(2) 0.0435(10) Uani 1 1 d .
O12 O -0.5636(3) 0.6850(3) -0.6406(2) 0.0380(10) Uani 1 1 d .
O13 O -0.4118(3) 0.6207(2) -0.6365(2) 0.0380(10) Uani 1 1 d .
O21 O -0.2584(4) 0.8356(3) -0.4939(3) 0.0585(14) Uani 1 1 d .
O22 O -0.2335(3) 0.7194(3) -0.5621(2) 0.0433(11) Uani 1 1 d .
O23 O -0.3822(3) 0.7395(3) -0.5037(2) 0.0401(10) Uani 1 1 d .
O31 O -0.4735(4) 0.5000 -0.3976(4) 0.063(2) Uani 1 2 d S
O32 O -0.3708(3) 0.4345(2) -0.4750(2) 0.0399(10) Uani 1 1 d .
O41 O -0.006(2) 0.3978(15) -0.3296(17) 0.188(11) Uiso 0.50 1 d PD
O42 O 0.061(2) 0.4546(16) -0.2227(16) 0.218(13) Uiso 0.50 1 d PD
O43 O 0.016(3) 0.5000 -0.373(2) 0.41(3) Uiso 1 2 d SD
O1W O -0.2553(6) 0.5000 -0.7157(5) 0.093(4) Uani 1 2 d S
O2W O -0.2106(3) 0.5770(3) -0.5637(4) 0.0645(15) Uani 1 1 d .
O3W O -0.4470(5) 0.5000 -0.7540(4) 0.0447(15) Uani 1 2 d S
O4W O -0.0711(11) 0.1269(11) -0.4336(6) 0.261(11) Uani 1 1 d .
O5W O -0.3076(13) 0.5340(12) -0.8773(10) 0.151(11) Uani 0.50 1 d P
O6W O 0.0000 0.0000 -0.5000 0.212(12) Uani 1 4 d S
O7W O 0.0225(18) 0.320(2) -0.3954(19) 0.208(18) Uani 0.50 1 d P
O7W' O 0.0258(17) 0.2680(17) -0.4563(19) 0.167(12) Uani 0.50 1 d P
O8W O -0.381(3) 0.938(2) -0.535(2) 0.255(16) Uiso 0.50 1 d P
O9W O 0.0000 0.574(3) -0.5000 0.187(16) Uani 0.50 2 d SP
O10W O -0.511(3) 0.872(3) -0.574(2) 0.31(2) Uiso 0.50 1 d P

loop_
_atom_site_aniso_label
_atom_site_aniso_U_11
_atom_site_aniso_U_22
_atom_site_aniso_U_33
_atom_site_aniso_U_23
_atom_site_aniso_U_13
_atom_site_aniso_U_12
Nd1 0.0208(2) 0.0538(3) 0.0297(2) 0.000 0.00474(16) 0.000
Nd2 0.0218(2) 0.0364(3) 0.0311(2) 0.000 0.01046(16) 0.000
P1 0.0240(6) 0.0407(8) 0.0261(7) 0.0041(6) 0.0074(5) -0.0021(6)
P2 0.0335(7) 0.0522(10) 0.0288(7) -0.0019(7) 0.0076(6) -0.0090(7)
P3 0.0170(8) 0.0379(11) 0.0243(9) 0.000 0.0038(7) 0.000
S1 0.044(2) 0.117(6) 0.215(9) -0.024(5) -0.033(4) 0.024(3)
C1 0.038(3) 0.036(3) 0.045(3) 0.001(3) 0.020(3) -0.004(3)
C2 0.035(3) 0.043(3) 0.036(3) -0.003(3) 0.016(2) -0.006(3)
C3 0.028(3) 0.041(3) 0.047(3) 0.007(3) 0.019(2) 0.005(2)
C4 0.035(3) 0.045(4) 0.033(3) -0.004(3) 0.002(2) 0.001(3)
C5 0.042(3) 0.047(4) 0.030(3) -0.001(3) 0.005(2) -0.002(3)
C6 0.038(3) 0.066(5) 0.031(3) -0.003(3) 0.007(2) -0.002(3)
C11 0.031(6) 0.111(13) 0.124(14) 0.000 -0.023(7) 0.000
C12 0.070(9) 0.082(10) 0.074(9) 0.000 -0.039(7) 0.000
C13 0.094(10) 0.079(9) 0.043(6) 0.000 -0.016(6) 0.000
C14 0.048(5) 0.063(7) 0.049(6) 0.000 0.002(4) 0.000
C15 0.036(4) 0.039(5) 0.030(4) 0.000 0.001(3) 0.000
C16 0.039(5) 0.069(8) 0.068(7) 0.000 0.005(5) 0.000
N1 0.027(2) 0.039(3) 0.029(2) 0.005(2) 0.0099(18) 0.002(2)
N2 0.028(2) 0.054(3) 0.030(2) -0.004(2) 0.0026(19) -0.001(2)
O11 0.044(2) 0.057(3) 0.029(2) 0.001(2) 0.0073(18) -0.001(2)
O12 0.0290(19) 0.056(3) 0.032(2) 0.0019(19) 0.0129(16) 0.0012(19)
O13 0.0289(19) 0.039(2) 0.043(2) 0.0052(19) 0.0000(17) -0.0012(18)
O21 0.062(3) 0.054(3) 0.061(3) -0.003(3) 0.015(3) -0.017(3)
O22 0.035(2) 0.065(3) 0.031(2) -0.002(2) 0.0098(17) -0.006(2)
O23 0.032(2) 0.054(3) 0.036(2) -0.003(2) 0.0115(17) -0.004(2)
O31 0.024(3) 0.125(7) 0.042(4) 0.000 0.013(3) 0.000
O32 0.043(2) 0.039(2) 0.036(2) -0.0054(18) 0.0017(18) 0.0062(19)
O1W 0.047(4) 0.178(11) 0.066(5) 0.000 0.038(4) 0.000
O2W 0.036(2) 0.060(3) 0.098(4) -0.011(3) 0.014(3) -0.012(2)
O3W 0.048(4) 0.053(4) 0.035(3) 0.000 0.015(3) 0.000
O4W 0.240(15) 0.44(3) 0.082(7) -0.017(11) -0.003(8) 0.215(17)
O5W 0.131(13) 0.24(3) 0.101(11) -0.065(14) 0.058(10) -0.066(15)
O6W 0.25(3) 0.21(3) 0.19(3) 0.000 0.07(2) 0.000
O7W 0.097(16) 0.30(5) 0.20(3) 0.11(3) -0.036(19) -0.07(2)
O7W' 0.081(14) 0.18(3) 0.23(4) 0.02(2) 0.007(17) -0.016(15)
O9W 0.090(18) 0.30(5) 0.18(3) 0.000 0.039(19) 0.000

loop_
_atom_type_symbol
_atom_type_description
_atom_type_scat_dispersion_real
_atom_type_scat_dispersion_imag
_atom_type_scat_source
C C 0.0033 0.0016 'International Tables Vol C Tables 4.2.6.8 and 6.1.1.4'
H H 0.0000 0.0000 'International Tables Vol C Tables 4.2.6.8 and 6.1.1.4'
N N 0.0061 0.0033 'International Tables Vol C Tables 4.2.6.8 and 6.1.1.4'
O O 0.0106 0.0060 'International Tables Vol C Tables 4.2.6.8 and 6.1.1.4'
P P 0.1023 0.0942 'International Tables Vol C Tables 4.2.6.8 and 6.1.1.4'
S S 0.1246 0.1234 'International Tables Vol C Tables 4.2.6.8 and 6.1.1.4'
Nd Nd -0.1943 3.0179 'International Tables Vol C Tables 4.2.6.8 and 6.1.1.4'

loop_
_geom_angle_atom_site_label_1
_geom_angle_atom_site_label_2
_geom_angle_atom_site_label_3
_geom_angle
_geom_angle_site_symmetry_1
_geom_angle_site_symmetry_3
O23 Nd1 O23 92.6(2) . 2_454
O23 Nd1 O32 86.93(15) . 6_565
O23 Nd1 O32 168.63(14) 2_454 6_565
O23 Nd1 O32 168.63(14) . 5_464
O23 Nd1 O32 86.93(15) 2_454 5_464
O32 Nd1 O32 95.7(2) 6_565 5_464
O23 Nd1 O12 74.68(14) . 2_454
O23 Nd1 O12 85.70(14) 2_454 2_454
O32 Nd1 O12 83.22(14) 6_565 2_454
O32 Nd1 O12 116.58(14) 5_464 2_454
O23 Nd1 O12 85.70(14) . .
O23 Nd1 O12 74.68(14) 2_454 .
O32 Nd1 O12 116.58(14) 6_565 .
O32 Nd1 O12 83.22(14) 5_464 .
O12 Nd1 O12 151.6(2) 2_454 .
O23 Nd1 O13 71.96(13) . .
O23 Nd1 O13 126.36(13) 2_454 .
O32 Nd1 O13 64.20(13) 6_565 .
O32 Nd1 O13 99.23(13) 5_464 .
O12 Nd1 O13 133.85(11) 2_454 .
O12 Nd1 O13 53.68(12) . .
O23 Nd1 O13 126.36(13) . 2_454
O23 Nd1 O13 71.96(13) 2_454 2_454
O32 Nd1 O13 99.23(13) 6_565 2_454
O32 Nd1 O13 64.20(13) 5_464 2_454
O12 Nd1 O13 53.68(12) 2_454 2_454
O12 Nd1 O13 133.85(11) . 2_454
O13 Nd1 O13 156.36(17) . 2_454
O23 Nd1 P1 99.50(10) . 2_454
O23 Nd1 P1 75.66(10) 2_454 2_454
O32 Nd1 P1 93.20(10) 6_565 2_454
O32 Nd1 P1 91.40(10) 5_464 2_454
O12 Nd1 P1 26.34(9) 2_454 2_454
O12 Nd1 P1 150.08(10) . 2_454
O13 Nd1 P1 155.72(8) . 2_454
O13 Nd1 P1 27.49(8) 2_454 2_454
O23 Nd1 P1 75.66(10) . .
O23 Nd1 P1 99.50(10) 2_454 .
O32 Nd1 P1 91.40(10) 6_565 .
O32 Nd1 P1 93.20(10) 5_464 .
O12 Nd1 P1 150.08(10) 2_454 .
O12 Nd1 P1 26.35(9) . .
O13 Nd1 P1 27.49(8) . .
O13 Nd1 P1 155.72(8) 2_454 .
P1 Nd1 P1 173.14(6) 2_454 .
O13 Nd2 O13 140.02(19) 6_565 .
O13 Nd2 O31 73.88(10) 6_565 5_464
O13 Nd2 O31 73.88(10) . 5_464
O13 Nd2 O3W 74.67(10) 6_565 .
O13 Nd2 O3W 74.67(10) . .
O31 Nd2 O3W 75.1(2) 5_464 .
O13 Nd2 O2W 74.89(16) 6_565 6_565
O13 Nd2 O2W 144.26(16) . 6_565
O31 Nd2 O2W 138.31(15) 5_464 6_565
O3W Nd2 O2W 121.52(18) . 6_565
O13 Nd2 O2W 144.26(16) 6_565 .
O13 Nd2 O2W 74.89(16) . .
O31 Nd2 O2W 138.31(15) 5_464 .
O3W Nd2 O2W 121.52(18) . .
O2W Nd2 O2W 69.6(3) 6_565 .
O13 Nd2 O1W 94.48(12) 6_565 .
O13 Nd2 O1W 94.48(12) . .
O31 Nd2 O1W 138.9(3) 5_464 .
O3W Nd2 O1W 63.9(2) . .
O2W Nd2 O1W 70.2(2) 6_565 .
O2W Nd2 O1W 70.2(2) . .
O13 Nd2 O32 121.19(14) 6_565 6_565
O13 Nd2 O32 69.42(14) . 6_565
O31 Nd2 O32 72.54(16) 5_464 6_565
O3W Nd2 O32 136.78(14) . 6_565
O2W Nd2 O32 101.70(17) 6_565 6_565
O2W Nd2 O32 71.03(16) . 6_565
O1W Nd2 O32 140.74(17) . 6_565
O13 Nd2 O32 69.42(14) 6_565 .
O13 Nd2 O32 121.19(14) . .
O31 Nd2 O32 72.54(16) 5_464 .
O3W Nd2 O32 136.78(14) . .
O2W Nd2 O32 71.03(16) 6_565 .
O2W Nd2 O32 101.70(17) . .
O1W Nd2 O32 140.74(17) . .
O32 Nd2 O32 55.11(19) 6_565 .
O13 Nd2 P3 95.04(10) 6_565 .
O13 Nd2 P3 95.04(10) . .
O31 Nd2 P3 69.17(16) 5_464 .
O3W Nd2 P3 144.23(15) . .
O2W Nd2 P3 86.91(14) 6_565 .
O2W Nd2 P3 86.91(14) . .
O1W Nd2 P3 151.9(2) . .
O32 Nd2 P3 27.57(9) 6_565 .
O32 Nd2 P3 27.57(9) . .
O11 P1 O13 115.7(3) . .
O11 P1 O12 114.5(2) . .
O13 P1 O12 108.0(2) . .
O11 P1 C3 107.3(3) . .
O13 P1 C3 106.6(3) . .
O12 P1 C3 103.7(3) . .
O11 P1 Nd1 140.81(19) . .
O13 P1 Nd1 63.28(17) . .
O12 P1 Nd1 45.16(16) . .
C3 P1 Nd1 110.2(2) . .
O22 P2 O23 115.0(2) . .
O22 P2 O21 112.4(3) . .
O23 P2 O21 110.9(3) . .
O22 P2 C6 103.4(3) . .
O23 P2 C6 106.5(3) . .
O21 P2 C6 108.0(3) . .
O31 P3 O32 111.4(2) . .
O31 P3 O32 111.4(2) . 6_565
O32 P3 O32 107.1(4) . 6_565
O31 P3 C15 110.2(4) . .
O32 P3 C15 108.3(2) . .
O32 P3 C15 108.3(2) 6_565 .
O31 P3 Nd2 125.2(3) . .
O32 P3 Nd2 53.62(18) . .
O32 P3 Nd2 53.62(18) 6_565 .
C15 P3 Nd2 124.6(3) . .
S1 S1 O42 101.9(13) 6_565 .
S1 S1 O41 157.5(13) 6_565 .
O42 S1 O41 99.8(18) . .
S1 S1 O43 67.1(6) 6_565 .
O42 S1 O43 141(2) . .
O41 S1 O43 92.2(14) . .
S1 S1 C11 72.6(3) 6_565 .
O42 S1 C11 106.8(16) . .
O41 S1 C11 106.5(12) . .
O43 S1 C11 105.3(17) . .
S1 S1 O42 43.2(8) 6_565 6_565
O42 S1 O42 59(2) . 6_565
O41 S1 O42 157.9(15) . 6_565
O43 S1 O42 101.6(14) . 6_565
C11 S1 O42 86.6(11) . 6_565
N1 C1 C2 111.4(5) . 7_463
N1 C2 C1 109.7(5) . 7_463
N1 C3 P1 113.1(4) . .
N2 C4 C5 112.2(5) . 7_464
N2 C5 C4 109.8(5) . 7_464
N2 C6 P2 115.5(4) . .
C12 C11 C16 122.4(13) . .
C12 C11 S1 118.5(10) . 6_565
C16 C11 S1 116.2(13) . 6_565
C12 C11 S1 118.5(10) . .
C16 C11 S1 116.2(13) . .
S1 C11 S1 34.7(5) 6_565 .
C11 C12 C13 118.6(11) . .
C12 C13 C14 119.8(13) . .
C13 C14 C15 121.3(11) . .
C16 C15 C14 118.3(9) . .
C16 C15 P3 121.1(7) . .
C14 C15 P3 120.6(7) . .
C11 C16 C15 119.6(12) . .
C1 N1 C2 110.0(4) . .
C1 N1 C3 110.6(5) . .
C2 N1 C3 112.4(5) . .
C5 N2 C4 109.7(5) . .
C5 N2 C6 113.0(5) . .
C4 N2 C6 109.9(5) . .
P1 O12 Nd1 108.5(2) . .
P1 O13 Nd2 141.2(3) . .
P1 O13 Nd1 89.22(19) . .
Nd2 O13 Nd1 102.72(14) . .
P2 O23 Nd1 147.3(3) . .
P3 O31 Nd2 165.6(4) . 5_464
P3 O32 Nd1 118.9(2) . 5_464
P3 O32 Nd2 98.8(2) . .
Nd1 O32 Nd2 110.55(15) 5_464 .
S1 O42 O42 78.1(13) . 6_565
S1 O42 S1 34.9(9) . 6_565
O42 O42 S1 43.2(8) 6_565 6_565
S1 O43 S1 45.8(12) 6_565 .
O7W O7W' O7W' 129(2) . 2_554

loop_
_geom_bond_atom_site_label_1
_geom_bond_atom_site_label_2
_geom_bond_distance
_geom_bond_site_symmetry_2
Nd1 O23 2.349(4) .
Nd1 O23 2.349(4) 2_454
Nd1 O32 2.436(5) 6_565
Nd1 O32 2.436(5) 5_464
Nd1 O12 2.455(4) 2_454
Nd1 O12 2.455(4) .
Nd1 O13 2.933(4) .
Nd1 O13 2.933(4) 2_454
Nd1 P1 3.2829(14) 2_454
Nd1 P1 3.2829(14) .
Nd2 O13 2.403(4) 6_565
Nd2 O13 2.403(4) .
Nd2 O31 2.456(6) 5_464
Nd2 O3W 2.525(6) .
Nd2 O2W 2.526(5) 6_565
Nd2 O2W 2.526(5) .
Nd2 O1W 2.545(7) .
Nd2 O32 2.649(4) 6_565
Nd2 O32 2.649(4) .
Nd2 P3 3.2510(19) .
P1 O11 1.500(5) .
P1 O13 1.516(4) .
P1 O12 1.536(4) .
P1 C3 1.839(6) .
P2 O22 1.516(5) .
P2 O23 1.519(4) .
P2 O21 1.524(6) .
P2 C6 1.824(7) .
P3 O31 1.494(6) .
P3 O32 1.523(4) .
P3 O32 1.523(4) 6_565
P3 C15 1.793(8) .
S1 S1 1.135(15) 6_565
S1 O42 1.36(2) .
S1 O41 1.46(3) .
S1 O43 1.46(3) .
S1 C11 1.903(15) .
S1 O42 1.94(3) 6_565
C1 N1 1.492(8) .
C1 C2 1.518(8) 7_463
C2 N1 1.498(7) .
C2 C1 1.518(8) 7_463
C3 N1 1.502(7) .
C4 N2 1.495(8) .
C4 C5 1.514(8) 7_464
C5 N2 1.490(9) .
C5 C4 1.514(8) 7_464
C6 N2 1.510(8) .
C11 C12 1.38(2) .
C11 C16 1.391(17) .
C11 S1 1.903(15) 6_565
C12 C13 1.39(2) .
C13 C14 1.396(15) .
C14 C15 1.402(13) .
C15 C16 1.393(13) .
O31 Nd2 2.456(6) 5_464
O32 Nd1 2.436(5) 5_464
O42 O42 1.70(6) 6_565
O42 S1 1.94(3) 6_565
O43 S1 1.46(3) 6_565
O5W O5W 1.27(4) 6_565
O7W O7W' 1.43(4) .
O7W' O7W' 1.52(6) 2_554
